data_4333366
loop_
_publ_author_name
'Przychodze\'n, Pawe\/l'
'Pe\/lka, Robert'
'Lewi\'nski, Krzysztof'
'Supel, Justyna'
'Rams, Micha\/l'
'Tomala, Krzysztof'
'Sieklucka, Barbara'

_publ_section_title
;
 Tuning of Magnetic Properties of Polynuclear
 Lanthanide(III)&#x2212;Octacyanotungstate(V) Systems:&#x00A0;
 Determination of Ligand-Field Parameters and Exchange Interaction
;
_journal_issue 21
_journal_name_full 'Inorganic Chemistry'
_journal_page_first 8924
_journal_page_last 8938
_journal_paper_doi 10.1021/ic700795q
_journal_volume 46
_journal_year 2007
_chemical_formula_moiety '(C35 H39 N15 O4 Tb W), (C2 H6 O), 6(H2 O)'
_chemical_formula_sum 'C37 H57 N15 O11 Tb W'
_chemical_formula_weight 1230.75
_chemical_name_systematic
; 
 ? 
;
_space_group_IT_number 14
_symmetry_cell_setting monoclinic
_symmetry_space_group_name_Hall '-P 2yn'
_symmetry_space_group_name_H-M 'P 1 21/n 1'
_atom_sites_solution_hydrogens geom
_atom_sites_solution_primary direct
_atom_sites_solution_secondary difmap
_audit_creation_method SHELXL-97
_cell_angle_alpha 90.00
_cell_angle_beta 91.279(1)
_cell_angle_gamma 90.00
_cell_formula_units_Z 4
_cell_length_a 14.2070(2)
_cell_length_b 23.4340(4)
_cell_length_c 14.6280(2)
_cell_measurement_temperature 100(1)
_cell_volume 4868.84(13)
_computing_cell_refinement 'DENZO-SMN (Otwinowski & Minor, 1997)'
_computing_data_collection 'COLLECT (Nonius BV, 1997-2000)'
_computing_data_reduction 'DENZO-SMN (Otwinowski & Minor, 1997)'
_computing_structure_refinement 'SHELXL-97 (Sheldrick, 1997)'
_computing_structure_solution 'SIR92 (Altomare et al., 1994)'
_diffrn_ambient_temperature 100(1)
_diffrn_measured_fraction_theta_full 0.985
_diffrn_measured_fraction_theta_max 0.985
_diffrn_measurement_device_type 'Nonius KappaCCD'
_diffrn_measurement_method '\f and \w scans with the \k offsets'
_diffrn_radiation_monochromator graphite
_diffrn_radiation_source 'fine-focus sealed tube'
_diffrn_radiation_type MoK\a
_diffrn_radiation_wavelength 0.71070
_diffrn_reflns_av_R_equivalents 0.0299
_diffrn_reflns_av_sigmaI/netI 0.0505
_diffrn_reflns_limit_h_max 18
_diffrn_reflns_limit_h_min 0
_diffrn_reflns_limit_k_max 27
_diffrn_reflns_limit_k_min -30
_diffrn_reflns_limit_l_max 18
_diffrn_reflns_limit_l_min -18
_diffrn_reflns_number 19736
_diffrn_reflns_theta_full 27.47
_diffrn_reflns_theta_max 27.47
_diffrn_reflns_theta_min 2.63
_exptl_absorpt_coefficient_mu 3.871
_exptl_absorpt_correction_T_max 0.6982
_exptl_absorpt_correction_T_min 0.5115
_exptl_absorpt_correction_type multi-scan
_exptl_absorpt_process_details 'DENZO-SMN; Otwinowski & Minor, 1997'
_exptl_crystal_colour yellow
_exptl_crystal_density_diffrn 1.679
_exptl_crystal_density_method 'not measured'
_exptl_crystal_description prism
_exptl_crystal_F_000 2444
_exptl_crystal_size_max 0.20
_exptl_crystal_size_mid 0.12
_exptl_crystal_size_min 0.10
_refine_diff_density_max 1.336
_refine_diff_density_min -1.166
_refine_diff_density_rms 0.145
_refine_ls_extinction_coef 0.00068(5)
_refine_ls_extinction_expression Fc^*^=kFc[1+0.001xFc^2^\l^3^/sin(2\q)]^-1/4^
_refine_ls_extinction_method SHELXL
_refine_ls_goodness_of_fit_ref 1.041
_refine_ls_hydrogen_treatment constr
_refine_ls_matrix_type full
_refine_ls_number_parameters 585
_refine_ls_number_reflns 10990
_refine_ls_number_restraints 10
_refine_ls_restrained_S_all 1.041
_refine_ls_R_factor_all 0.0468
_refine_ls_R_factor_gt 0.0345
_refine_ls_shift/su_max 0.002
_refine_ls_shift/su_mean 0.000
_refine_ls_structure_factor_coef Fsqd
_refine_ls_weighting_details 'calc w=1/[\s^2^(Fo^2^)+(0.0199P)^2^+17.1646P] where P=(Fo^2^+2Fc^2^)/3'
_refine_ls_weighting_scheme calc
_refine_ls_wR_factor_gt 0.0725
_refine_ls_wR_factor_ref 0.0770
_reflns_number_gt 9234
_reflns_number_total 10990
_reflns_threshold_expression >2sigma(I)
_cod_data_source_file ic700795qsup1.cif
_cod_data_source_block pp29
_cod_depositor_comments
;
The following automatic conversions were performed:
'_atom_site_symetry_multiplicity' tag replaced with
'_atom_site_symmetry_multiplicity'.

Automatic conversion script
Id: cif_correct_tags 1440 2010-10-19 06:21:57Z saulius 
;
_cod_original_sg_symbol_H-M 'P 21/n'
_cod_database_code 4333366

loop_
_symmetry_equiv_pos_as_xyz
'x, y, z'
'-x+1/2, y+1/2, -z+1/2'
'-x, -y, -z'
'x-1/2, -y-1/2, z-1/2'

loop_
_atom_site_label
_atom_site_type_symbol
_atom_site_fract_x
_atom_site_fract_y
_atom_site_fract_z
_atom_site_U_iso_or_equiv
_atom_site_adp_type
_atom_site_occupancy
_atom_site_symmetry_multiplicity
_atom_site_calc_flag
_atom_site_refinement_flags
_atom_site_disorder_assembly
_atom_site_disorder_group
W1 W 0.402165(12) 0.771746(7) 0.338412(11) 0.01284(6) Uani 1 1 d . . .
C1 C 0.4697(3) 0.80820(19) 0.4585(3) 0.0149(8) Uani 1 1 d . . .
N1 N 0.5061(3) 0.82529(16) 0.5240(2) 0.0185(8) Uani 1 1 d . . .
C2 C 0.2921(3) 0.82212(19) 0.4009(3) 0.0174(9) Uani 1 1 d . . .
N2 N 0.2337(3) 0.84843(18) 0.4330(3) 0.0268(9) Uani 1 1 d . . .
C3 C 0.3487(3) 0.7199(2) 0.4498(3) 0.0197(9) Uani 1 1 d . . .
N3 N 0.3213(3) 0.69407(18) 0.5095(3) 0.0265(9) Uani 1 1 d . . .
C4 C 0.3608(3) 0.8385(2) 0.2428(3) 0.0195(9) Uani 1 1 d . . .
N4 N 0.3370(3) 0.87341(19) 0.1920(3) 0.0315(10) Uani 1 1 d . . .
C5 C 0.2748(3) 0.7342(2) 0.2847(3) 0.0182(9) Uani 1 1 d . . .
N5 N 0.2087(3) 0.71217(17) 0.2552(2) 0.0209(8) Uani 1 1 d . . .
C6 C 0.4308(3) 0.7315(2) 0.2083(3) 0.0183(9) Uani 1 1 d . . .
N6 N 0.4436(3) 0.70819(19) 0.1411(3) 0.0263(9) Uani 1 1 d . . .
C7 C 0.5053(3) 0.7055(2) 0.3687(3) 0.0213(10) Uani 1 1 d . . .
N7 N 0.5591(3) 0.67010(19) 0.3852(3) 0.0306(10) Uani 1 1 d . . .
C8 C 0.5341(3) 0.80876(19) 0.2956(3) 0.0185(9) Uani 1 1 d . . .
N8 N 0.6039(3) 0.82789(18) 0.2723(3) 0.0239(9) Uani 1 1 d . . .
Tb Tb 0.584851(14) 0.847875(8) 0.677331(13) 0.01284(6) Uani 1 1 d . . .
N11 N 0.5458(3) 0.84040(16) 0.8465(2) 0.0176(8) Uani 1 1 d . . .
N12 N 0.5323(3) 0.93981(16) 0.7546(2) 0.0174(8) Uani 1 1 d . . .
N13 N 0.5898(3) 0.93724(16) 0.5779(2) 0.0196(8) Uani 1 1 d . . .
C11 C 0.5605(3) 0.7918(2) 0.8938(3) 0.0214(10) Uani 1 1 d . . .
H11 H 0.5873 0.7611 0.8634 0.026 Uiso 1 1 calc R . .
C12 C 0.5385(4) 0.7847(2) 0.9841(3) 0.0299(12) Uani 1 1 d . . .
H12 H 0.5504 0.7504 1.0141 0.036 Uiso 1 1 calc R . .
C13 C 0.4983(5) 0.8303(3) 1.0290(4) 0.0403(15) Uani 1 1 d . . .
H13 H 0.4830 0.8272 1.0903 0.048 Uiso 1 1 calc R . .
C14 C 0.4811(4) 0.8802(2) 0.9816(3) 0.0365(13) Uani 1 1 d . . .
H14 H 0.4535 0.9111 1.0107 0.044 Uiso 1 1 calc R . .
C15 C 0.5054(3) 0.8843(2) 0.8900(3) 0.0215(10) Uani 1 1 d . . .
C16 C 0.4911(3) 0.9376(2) 0.8370(3) 0.0224(10) Uani 1 1 d . . .
C17 C 0.4402(4) 0.9836(2) 0.8701(3) 0.0325(12) Uani 1 1 d . . .
H17 H 0.4111 0.9810 0.9262 0.039 Uiso 1 1 calc R . .
C18 C 0.4332(4) 1.0330(2) 0.8194(3) 0.0348(13) Uani 1 1 d . . .
H18 H 0.3983 1.0638 0.8401 0.042 Uiso 1 1 calc R . .
C19 C 0.4789(4) 1.0358(2) 0.7372(3) 0.0289(11) Uani 1 1 d . . .
H19 H 0.4777 1.0693 0.7030 0.035 Uiso 1 1 calc R . .
C20 C 0.5265(3) 0.9883(2) 0.7063(3) 0.0214(10) Uani 1 1 d . . .
C21 C 0.5740(3) 0.9891(2) 0.6168(3) 0.0200(9) Uani 1 1 d . . .
C22 C 0.6007(4) 1.0391(2) 0.5749(3) 0.0271(11) Uani 1 1 d . . .
H22 H 0.5892 1.0740 0.6028 0.032 Uiso 1 1 calc R . .
C23 C 0.6445(4) 1.0376(2) 0.4917(3) 0.0324(12) Uani 1 1 d . . .
H23 H 0.6634 1.0711 0.4634 0.039 Uiso 1 1 calc R . .
C24 C 0.6596(4) 0.9850(2) 0.4511(3) 0.0294(11) Uani 1 1 d . . .
H24 H 0.6885 0.9824 0.3948 0.035 Uiso 1 1 calc R . .
C25 C 0.6307(3) 0.9362(2) 0.4967(3) 0.0223(10) Uani 1 1 d . . .
H25 H 0.6404 0.9010 0.4691 0.027 Uiso 1 1 calc R . .
O31 O 0.4174(2) 0.85578(13) 0.6885(2) 0.0188(6) Uani 1 1 d . . .
C31 C 0.3493(3) 0.8254(2) 0.6651(3) 0.0189(9) Uani 1 1 d . . .
H31 H 0.3618 0.7903 0.6382 0.023 Uiso 1 1 calc R . .
N31 N 0.2608(3) 0.83965(17) 0.6761(3) 0.0203(8) Uani 1 1 d . . .
C32 C 0.1842(3) 0.8022(2) 0.6480(3) 0.0277(11) Uani 1 1 d . . .
H32A H 0.2094 0.7682 0.6214 0.042 Uiso 1 1 calc R . .
H32B H 0.1446 0.8214 0.6038 0.042 Uiso 1 1 calc R . .
H32C H 0.1480 0.7923 0.7003 0.042 Uiso 1 1 calc R . .
C33 C 0.2351(4) 0.8943(2) 0.7161(4) 0.0401(14) Uani 1 1 d . . .
H33A H 0.2911 0.9152 0.7323 0.060 Uiso 1 1 calc R . .
H33B H 0.1991 0.8878 0.7699 0.060 Uiso 1 1 calc R . .
H33C H 0.1981 0.9158 0.6726 0.060 Uiso 1 1 calc R . .
O41 O 0.5326(2) 0.75172(14) 0.6851(2) 0.0211(7) Uani 1 1 d . . .
C42 C 0.5261(3) 0.7082(2) 0.6372(3) 0.0195(9) Uani 1 1 d . . .
H42 H 0.5227 0.7132 0.5741 0.023 Uiso 1 1 calc R . .
N43 N 0.5238(3) 0.65596(17) 0.6677(3) 0.0246(9) Uani 1 1 d . . .
C44 C 0.5281(6) 0.6442(3) 0.7654(4) 0.059(2) Uani 1 1 d . . .
H44A H 0.5374 0.6793 0.7983 0.089 Uiso 1 1 calc R . .
H44B H 0.5796 0.6188 0.7788 0.089 Uiso 1 1 calc R . .
H44C H 0.4703 0.6268 0.7835 0.089 Uiso 1 1 calc R . .
C45 C 0.5160(5) 0.6070(2) 0.6062(4) 0.0386(14) Uani 1 1 d . . .
H45A H 0.5128 0.6201 0.5440 0.058 Uiso 1 1 calc R . .
H45B H 0.4601 0.5858 0.6194 0.058 Uiso 1 1 calc R . .
H45C H 0.5701 0.5829 0.6147 0.058 Uiso 1 1 calc R . .
O51 O 0.6990(2) 0.81941(14) 0.5703(2) 0.0214(7) Uani 1 1 d D . .
C52A C 0.7167(5) 0.7805(4) 0.5163(5) 0.0270(19) Uani 0.664(8) 1 d PD A 1
H52A H 0.6843 0.7463 0.5221 0.032 Uiso 0.664(8) 1 calc PR A 1
N53A N 0.7790(4) 0.7847(3) 0.4507(4) 0.0282(17) Uani 0.664(8) 1 d PD A 1
C54A C 0.7924(16) 0.7402(9) 0.3834(12) 0.123(10) Uani 0.664(8) 1 d PD A 1
H54A H 0.7492 0.7096 0.3942 0.184 Uiso 0.664(8) 1 calc PR A 1
H54B H 0.8558 0.7261 0.3884 0.184 Uiso 0.664(8) 1 calc PR A 1
H54C H 0.7812 0.7554 0.3233 0.184 Uiso 0.664(8) 1 calc PR A 1
C55A C 0.8376(6) 0.8359(4) 0.4414(6) 0.041(2) Uani 0.664(8) 1 d PD A 1
H55A H 0.8241 0.8622 0.4897 0.062 Uiso 0.664(8) 1 calc PR A 1
H55B H 0.8242 0.8537 0.3834 0.062 Uiso 0.664(8) 1 calc PR A 1
H55C H 0.9029 0.8254 0.4451 0.062 Uiso 0.664(8) 1 calc PR A 1
C52B C 0.7312(12) 0.8079(7) 0.4956(12) 0.039(5) Uiso 0.336(8) 1 d PD A 2
N53B N 0.7598(9) 0.7564(5) 0.4691(8) 0.023(3) Uiso 0.336(8) 1 d PD A 2
C54B C 0.7920(12) 0.7431(6) 0.3791(8) 0.008(3) Uiso 0.336(8) 1 d PD A 2
C55B C 0.7499(15) 0.7075(8) 0.5313(12) 0.053(5) Uiso 0.336(8) 1 d PD A 2
O6 O 0.9450(9) 0.8680(6) 0.4783(8) 0.047(4) Uiso 0.336(8) 1 d P A 2
O61 O 0.7177(2) 0.90581(15) 0.7178(2) 0.0239(7) Uani 1 1 d . . .
C62 C 0.8034(4) 0.9036(3) 0.7218(5) 0.0536(19) Uani 1 1 d . A .
H62 H 0.8284 0.8682 0.7375 0.064 Uiso 1 1 calc R . .
N63 N 0.8642(3) 0.9429(2) 0.7075(3) 0.0422(12) Uani 1 1 d . . .
C64 C 0.9650(5) 0.9361(4) 0.7157(8) 0.099(4) Uani 1 1 d . A .
H64A H 0.9953 0.9710 0.6987 0.149 Uiso 1 1 calc R . .
H64B H 0.9847 0.9059 0.6761 0.149 Uiso 1 1 calc R . .
H64C H 0.9821 0.9268 0.7778 0.149 Uiso 1 1 calc R . .
C65 C 0.8337(8) 0.9948(6) 0.6725(12) 0.207(10) Uani 1 1 d . A .
H65A H 0.8865 1.0200 0.6665 0.311 Uiso 1 1 calc R . .
H65B H 0.7892 1.0115 0.7132 0.311 Uiso 1 1 calc R . .
H65C H 0.8041 0.9889 0.6136 0.311 Uiso 1 1 calc R . .
O71 O 0.7209(4) 1.04606(19) 0.9470(3) 0.0516(12) Uani 1 1 d . . .
H71 H 0.7491 1.0444 0.9964 0.077 Uiso 1 1 calc R . .
C72 C 0.7318(9) 0.9954(4) 0.9007(6) 0.094(3) Uani 1 1 d . . .
H72A H 0.7864 0.9986 0.8623 0.113 Uiso 1 1 calc R . .
H72B H 0.6772 0.9898 0.8607 0.113 Uiso 1 1 calc R . .
C73 C 0.74314(16) 0.94562(9) 0.95761(13) 0.087(3) Uani 1 1 d . . .
H73A H 0.7437 0.9121 0.9199 0.130 Uiso 1 1 calc R . .
H73B H 0.6919 0.9434 0.9991 0.130 Uiso 1 1 calc R . .
H73C H 0.8015 0.9482 0.9917 0.130 Uiso 1 1 calc R . .
O1 O 0.22422(16) 0.13713(9) 0.81730(13) 0.0431(11) Uani 1 1 d R . .
O2 O 0.17312(16) 0.02853(9) 0.76160(13) 0.0503(12) Uani 1 1 d R . .
O3 O 0.86072(16) 1.05033(9) 1.09150(13) 0.0524(12) Uani 1 1 d R . .
O4 O 0.09722(16) 0.03143(9) 0.58230(13) 0.0831(19) Uani 1 1 d R . .
O5 O 0.08374(16) -0.07510(9) 0.50487(13) 0.0855(19) Uani 1 1 d R . .

loop_
_atom_site_aniso_label
_atom_site_aniso_U_11
_atom_site_aniso_U_22
_atom_site_aniso_U_33
_atom_site_aniso_U_23
_atom_site_aniso_U_13
_atom_site_aniso_U_12
W1 0.01433(9) 0.01369(9) 0.01050(9) 0.00034(6) 0.00010(6) -0.00208(7)
C1 0.014(2) 0.018(2) 0.013(2) -0.0008(16) 0.0011(16) -0.0008(17)
N1 0.0191(19) 0.018(2) 0.0183(19) 0.0016(15) 0.0021(15) -0.0012(16)
C2 0.021(2) 0.019(2) 0.012(2) 0.0006(16) -0.0043(16) -0.0031(19)
N2 0.034(2) 0.024(2) 0.023(2) -0.0033(16) 0.0037(18) 0.0029(19)
C3 0.021(2) 0.019(2) 0.019(2) 0.0009(17) -0.0027(18) -0.0010(19)
N3 0.026(2) 0.027(2) 0.027(2) 0.0080(18) 0.0057(17) 0.0008(19)
C4 0.022(2) 0.020(2) 0.017(2) 0.0022(17) 0.0022(17) -0.0013(19)
N4 0.039(3) 0.031(3) 0.024(2) 0.0072(18) 0.0032(18) 0.009(2)
C5 0.017(2) 0.026(2) 0.012(2) -0.0022(17) 0.0033(16) 0.0000(19)
N5 0.020(2) 0.029(2) 0.0144(18) -0.0047(15) 0.0031(15) 0.0017(17)
C6 0.014(2) 0.023(2) 0.018(2) -0.0008(18) 0.0002(16) -0.0040(18)
N6 0.028(2) 0.032(2) 0.020(2) -0.0051(17) 0.0060(17) -0.0040(19)
C7 0.030(3) 0.022(2) 0.013(2) 0.0030(17) 0.0053(18) -0.001(2)
N7 0.033(2) 0.030(2) 0.029(2) 0.0077(18) 0.0051(18) 0.012(2)
C8 0.022(2) 0.016(2) 0.017(2) -0.0002(17) 0.0006(17) 0.0011(19)
N8 0.020(2) 0.023(2) 0.029(2) -0.0023(16) 0.0032(16) -0.0007(17)
Tb 0.01398(11) 0.01326(11) 0.01126(10) -0.00038(7) -0.00005(7) -0.00050(8)
N11 0.0176(19) 0.022(2) 0.0134(17) 0.0030(14) 0.0006(14) 0.0019(16)
N12 0.0212(19) 0.0189(19) 0.0122(17) -0.0024(14) -0.0010(14) -0.0033(16)
N13 0.025(2) 0.018(2) 0.0156(18) 0.0033(14) -0.0021(15) -0.0013(16)
C11 0.019(2) 0.027(3) 0.019(2) 0.0036(18) 0.0005(17) 0.0014(19)
C12 0.033(3) 0.036(3) 0.022(2) 0.011(2) 0.005(2) 0.002(2)
C13 0.063(4) 0.040(3) 0.019(3) 0.010(2) 0.015(3) 0.007(3)
C14 0.058(4) 0.032(3) 0.020(2) -0.002(2) 0.017(2) 0.007(3)
C15 0.026(2) 0.024(2) 0.015(2) -0.0024(18) 0.0039(17) -0.001(2)
C16 0.026(3) 0.025(3) 0.016(2) -0.0029(18) 0.0009(18) 0.001(2)
C17 0.048(3) 0.027(3) 0.023(2) -0.006(2) 0.007(2) 0.008(2)
C18 0.049(4) 0.025(3) 0.030(3) -0.010(2) -0.003(2) 0.013(3)
C19 0.044(3) 0.016(2) 0.026(3) -0.0040(19) -0.006(2) 0.005(2)
C20 0.026(2) 0.016(2) 0.022(2) -0.0021(17) -0.0074(18) 0.0012(19)
C21 0.020(2) 0.019(2) 0.021(2) 0.0015(17) -0.0069(17) -0.0005(19)
C22 0.036(3) 0.016(2) 0.029(3) 0.0055(19) -0.004(2) -0.002(2)
C23 0.046(3) 0.019(3) 0.031(3) 0.011(2) -0.007(2) -0.013(2)
C24 0.035(3) 0.032(3) 0.022(2) 0.006(2) 0.000(2) -0.009(2)
C25 0.024(2) 0.025(3) 0.018(2) 0.0027(18) 0.0011(18) -0.006(2)
O31 0.0165(16) 0.0200(17) 0.0197(15) -0.0002(12) -0.0008(12) -0.0011(13)
C31 0.020(2) 0.017(2) 0.019(2) 0.0008(17) 0.0036(17) 0.0002(19)
N31 0.0155(19) 0.022(2) 0.0230(19) -0.0010(15) 0.0015(15) -0.0039(16)
C32 0.017(2) 0.031(3) 0.036(3) 0.003(2) 0.000(2) -0.009(2)
C33 0.029(3) 0.030(3) 0.062(4) -0.016(3) 0.011(3) 0.002(2)
O41 0.0242(17) 0.0193(17) 0.0196(16) -0.0002(13) -0.0026(13) -0.0048(14)
C42 0.016(2) 0.022(2) 0.020(2) 0.0050(18) -0.0037(17) 0.0001(18)
N43 0.034(2) 0.018(2) 0.022(2) 0.0038(15) 0.0018(17) -0.0012(18)
C44 0.120(7) 0.029(3) 0.028(3) 0.010(2) -0.005(3) -0.015(4)
C45 0.067(4) 0.017(3) 0.033(3) -0.005(2) 0.009(3) -0.003(3)
O51 0.0218(17) 0.0274(19) 0.0151(15) 0.0002(13) 0.0037(12) 0.0063(14)
C52A 0.018(4) 0.032(5) 0.032(4) -0.013(4) 0.004(3) -0.004(3)
N53A 0.025(4) 0.038(5) 0.022(3) -0.016(3) -0.002(3) 0.010(3)
C54A 0.085(12) 0.20(2) 0.087(12) -0.086(13) 0.000(8) 0.058(12)
C55A 0.037(5) 0.053(6) 0.034(5) 0.015(4) 0.014(4) 0.007(4)
O61 0.0171(16) 0.0283(19) 0.0260(17) -0.0063(14) -0.0014(13) -0.0036(14)
C62 0.028(3) 0.028(3) 0.105(6) -0.024(3) 0.019(3) -0.005(3)
N63 0.031(3) 0.049(3) 0.046(3) -0.008(2) 0.002(2) -0.015(2)
C64 0.030(4) 0.070(6) 0.200(11) -0.027(7) 0.025(6) -0.021(4)
C65 0.077(8) 0.146(12) 0.39(2) 0.191(15) -0.115(11) -0.071(8)
O71 0.075(3) 0.043(3) 0.036(2) -0.0058(19) -0.009(2) 0.013(2)
C72 0.145(10) 0.073(6) 0.063(5) -0.007(5) -0.041(6) 0.010(6)
C73 0.122(8) 0.065(6) 0.073(6) 0.034(4) 0.014(5) 0.043(6)
O1 0.045(2) 0.045(2) 0.040(2) -0.0216(18) 0.0237(19) -0.024(2)
O2 0.076(3) 0.036(2) 0.039(2) -0.0107(18) -0.001(2) -0.006(2)
O3 0.067(3) 0.048(3) 0.042(2) -0.007(2) 0.004(2) -0.015(2)
O4 0.132(6) 0.060(4) 0.057(3) -0.003(3) -0.014(3) -0.006(4)
O5 0.100(5) 0.062(4) 0.096(4) -0.023(3) 0.032(4) 0.018(3)

loop_
_atom_type_symbol
_atom_type_description
_atom_type_scat_dispersion_real
_atom_type_scat_dispersion_imag
_atom_type_scat_source
C C 0.0033 0.0016 'International Tables Vol C Tables 4.2.6.8 and 6.1.1.4'
H H 0.0000 0.0000 'International Tables Vol C Tables 4.2.6.8 and 6.1.1.4'
N N 0.0061 0.0033 'International Tables Vol C Tables 4.2.6.8 and 6.1.1.4'
O O 0.0106 0.0060 'International Tables Vol C Tables 4.2.6.8 and 6.1.1.4'
Tb Tb -0.1723 4.1537 'International Tables Vol C Tables 4.2.6.8 and 6.1.1.4'
W W -0.8490 6.8722 'International Tables Vol C Tables 4.2.6.8 and 6.1.1.4'

loop_
_geom_angle_atom_site_label_1
_geom_angle_atom_site_label_2
_geom_angle_atom_site_label_3
_geom_angle
_geom_angle_site_symmetry_1
_geom_angle_site_symmetry_3
C5 W1 C1 144.71(15) . .
C5 W1 C8 141.74(16) . .
C1 W1 C8 72.87(16) . .
C5 W1 C4 81.14(17) . .
C1 W1 C4 110.37(17) . .
C8 W1 C4 75.49(17) . .
C5 W1 C6 70.96(16) . .
C1 W1 C6 142.81(16) . .
C8 W1 C6 74.97(16) . .
C4 W1 C6 78.58(17) . .
C5 W1 C7 109.91(18) . .
C1 W1 C7 80.28(17) . .
C8 W1 C7 76.23(17) . .
C4 W1 C7 144.89(16) . .
C6 W1 C7 74.32(17) . .
C5 W1 C2 76.60(16) . .
C1 W1 C2 75.78(16) . .
C8 W1 C2 122.52(17) . .
C4 W1 C2 72.10(16) . .
C6 W1 C2 138.97(16) . .
C7 W1 C2 142.09(15) . .
C5 W1 C3 74.92(16) . .
C1 W1 C3 76.63(16) . .
C8 W1 C3 139.05(17) . .
C4 W1 C3 142.02(17) . .
C6 W1 C3 119.19(17) . .
C7 W1 C3 72.20(17) . .
C2 W1 C3 73.92(16) . .
N1 C1 W1 177.0(4) . .
C1 N1 Tb 171.5(3) . .
N2 C2 W1 179.3(4) . .
N3 C3 W1 178.1(4) . .
N4 C4 W1 178.6(4) . .
N5 C5 W1 177.3(4) . .
C5 N5 Tb 169.6(4) . 4_575
N6 C6 W1 176.9(4) . .
N7 C7 W1 179.3(4) . .
N8 C8 W1 179.3(4) . .
O51 Tb O41 89.08(11) . .
O51 Tb O61 77.02(11) . .
O41 Tb O61 140.67(12) . .
O51 Tb O31 139.53(11) . .
O41 Tb O31 75.99(11) . .
O61 Tb O31 136.01(11) . .
O51 Tb N5 70.06(11) . 4_676
O41 Tb N5 70.31(12) . 4_676
O61 Tb N5 70.37(13) . 4_676
O31 Tb N5 134.46(11) . 4_676
O51 Tb N1 69.70(11) . .
O41 Tb N1 73.30(11) . .
O61 Tb N1 131.83(11) . .
O31 Tb N1 70.01(11) . .
N5 Tb N1 125.11(12) 4_676 .
O51 Tb N13 80.03(12) . .
O41 Tb N13 144.90(11) . .
O61 Tb N13 69.07(12) . .
O31 Tb N13 90.90(11) . .
N5 Tb N13 133.77(12) 4_676 .
N1 Tb N13 71.62(12) . .
O51 Tb N12 137.74(12) . .
O41 Tb N12 133.18(11) . .
O61 Tb N12 69.39(12) . .
O31 Tb N12 66.64(11) . .
N5 Tb N12 118.81(12) 4_676 .
N1 Tb N12 116.08(12) . .
N13 Tb N12 64.65(12) . .
O51 Tb N11 141.79(11) . .
O41 Tb N11 79.27(11) . .
O61 Tb N11 89.23(11) . .
O31 Tb N11 72.63(11) . .
N5 Tb N11 71.74(12) 4_676 .
N1 Tb N11 137.78(12) . .
N13 Tb N11 128.17(12) . .
N12 Tb N11 63.68(12) . .
C15 N11 C11 117.9(4) . .
C15 N11 Tb 120.7(3) . .
C11 N11 Tb 121.4(3) . .
C20 N12 C16 118.7(4) . .
C20 N12 Tb 119.8(3) . .
C16 N12 Tb 119.9(3) . .
C25 N13 C21 117.9(4) . .
C25 N13 Tb 120.7(3) . .
C21 N13 Tb 119.1(3) . .
N11 C11 C12 124.0(5) . .
N11 C11 H11 118.0 . .
C12 C11 H11 118.0 . .
C11 C12 C13 117.9(5) . .
C11 C12 H12 121.0 . .
C13 C12 H12 121.0 . .
C14 C13 C12 119.1(5) . .
C14 C13 H13 120.4 . .
C12 C13 H13 120.4 . .
C13 C14 C15 119.8(5) . .
C13 C14 H14 120.1 . .
C15 C14 H14 120.1 . .
N11 C15 C14 121.3(4) . .
N11 C15 C16 116.9(4) . .
C14 C15 C16 121.8(4) . .
N12 C16 C17 121.3(4) . .
N12 C16 C15 116.2(4) . .
C17 C16 C15 122.5(4) . .
C18 C17 C16 119.7(5) . .
C18 C17 H17 120.1 . .
C16 C17 H17 120.1 . .
C17 C18 C19 118.6(5) . .
C17 C18 H18 120.7 . .
C19 C18 H18 120.7 . .
C18 C19 C20 119.3(5) . .
C18 C19 H19 120.4 . .
C20 C19 H19 120.4 . .
N12 C20 C19 122.3(4) . .
N12 C20 C21 116.9(4) . .
C19 C20 C21 120.9(4) . .
N13 C21 C22 121.5(4) . .
N13 C21 C20 116.1(4) . .
C22 C21 C20 122.4(4) . .
C23 C22 C21 120.3(5) . .
C23 C22 H22 119.9 . .
C21 C22 H22 119.9 . .
C22 C23 C24 118.5(4) . .
C22 C23 H23 120.7 . .
C24 C23 H23 120.7 . .
C23 C24 C25 118.4(5) . .
C23 C24 H24 120.8 . .
C25 C24 H24 120.8 . .
N13 C25 C24 123.4(5) . .
N13 C25 H25 118.3 . .
C24 C25 H25 118.3 . .
C31 O31 Tb 134.8(3) . .
O31 C31 N31 124.2(4) . .
O31 C31 H31 117.9 . .
N31 C31 H31 117.9 . .
C31 N31 C32 121.7(4) . .
C31 N31 C33 121.4(4) . .
C32 N31 C33 116.8(4) . .
N31 C32 H32A 109.5 . .
N31 C32 H32B 109.5 . .
H32A C32 H32B 109.5 . .
N31 C32 H32C 109.5 . .
H32A C32 H32C 109.5 . .
H32B C32 H32C 109.5 . .
N31 C33 H33A 109.5 . .
N31 C33 H33B 109.5 . .
H33A C33 H33B 109.5 . .
N31 C33 H33C 109.5 . .
H33A C33 H33C 109.5 . .
H33B C33 H33C 109.5 . .
C42 O41 Tb 140.6(3) . .
O41 C42 N43 125.5(4) . .
O41 C42 H42 117.2 . .
N43 C42 H42 117.2 . .
C42 N43 C44 120.9(4) . .
C42 N43 C45 121.9(4) . .
C44 N43 C45 117.2(4) . .
N43 C44 H44A 109.5 . .
N43 C44 H44B 109.5 . .
H44A C44 H44B 109.5 . .
N43 C44 H44C 109.5 . .
H44A C44 H44C 109.5 . .
H44B C44 H44C 109.5 . .
N43 C45 H45A 109.5 . .
N43 C45 H45B 109.5 . .
H45A C45 H45B 109.5 . .
N43 C45 H45C 109.5 . .
H45A C45 H45C 109.5 . .
H45B C45 H45C 109.5 . .
C52B O51 Tb 157.6(8) . .
C52A O51 Tb 141.3(4) . .
O51 C52A N53A 123.9(8) . .
O51 C52A H52A 118.1 . .
N53A C52A H52A 118.1 . .
C52A N53A C54A 122.6(12) . .
C52A N53A C55A 121.1(6) . .
C54A N53A C55A 116.3(11) . .
N53A C54A H54A 109.5 . .
N53A C54A H54B 109.5 . .
H54A C54A H54B 109.5 . .
N53A C54A H54C 109.5 . .
H54A C54A H54C 109.5 . .
H54B C54A H54C 109.5 . .
N53A C55A H55A 109.5 . .
N53A C55A H55B 109.5 . .
H55A C55A H55B 109.5 . .
N53A C55A H55C 109.5 . .
H55A C55A H55C 109.5 . .
H55B C55A H55C 109.5 . .
O51 C52B N53B 125.5(16) . .
C52B N53B C54B 124.6(13) . .
C52B N53B C55B 119.4(14) . .
C54B N53B C55B 115.7(12) . .
C62 O61 Tb 140.4(4) . .
O61 C62 N63 129.6(7) . .
O61 C62 H62 115.2 . .
N63 C62 H62 115.2 . .
C62 N63 C65 118.9(7) . .
C62 N63 C64 125.2(7) . .
C65 N63 C64 115.5(7) . .
N63 C64 H64A 109.5 . .
N63 C64 H64B 109.5 . .
H64A C64 H64B 109.5 . .
N63 C64 H64C 109.5 . .
H64A C64 H64C 109.5 . .
H64B C64 H64C 109.5 . .
N63 C65 H65A 109.5 . .
N63 C65 H65B 109.5 . .
H65A C65 H65B 109.5 . .
N63 C65 H65C 109.5 . .
H65A C65 H65C 109.5 . .
H65B C65 H65C 109.5 . .
C72 O71 H71 109.5 . .
O71 C72 C73 115.2(6) . .
O71 C72 H72A 108.5 . .
C73 C72 H72A 108.5 . .
O71 C72 H72B 108.5 . .
C73 C72 H72B 108.5 . .
H72A C72 H72B 107.5 . .
C72 C73 H73A 109.5 . .
C72 C73 H73B 109.5 . .
H73A C73 H73B 109.5 . .
C72 C73 H73C 109.5 . .
H73A C73 H73C 109.5 . .
H73B C73 H73C 109.5 . .

loop_
_geom_bond_atom_site_label_1
_geom_bond_atom_site_label_2
_geom_bond_distance
_geom_bond_site_symmetry_2
W1 C5 2.145(5) .
W1 C1 2.159(4) .
W1 C8 2.170(5) .
W1 C4 2.170(4) .
W1 C6 2.170(4) .
W1 C7 2.173(5) .
W1 C2 2.177(5) .
W1 C3 2.182(4) .
C1 N1 1.151(6) .
N1 Tb 2.540(4) .
C2 N2 1.142(6) .
C3 N3 1.138(6) .
C4 N4 1.152(6) .
C5 N5 1.148(6) .
N5 Tb 2.507(4) 4_575
C6 N6 1.143(6) .
C7 N7 1.151(6) .
C8 N8 1.147(6) .
Tb O51 2.375(3) .
Tb O41 2.376(3) .
Tb O61 2.388(3) .
Tb O31 2.395(3) .
Tb N5 2.507(4) 4_676
Tb N13 2.552(4) .
Tb N12 2.552(4) .
Tb N11 2.554(3) .
N11 C15 1.345(6) .
N11 C11 1.347(6) .
N12 C20 1.340(6) .
N12 C16 1.352(6) .
N13 C25 1.335(6) .
N13 C21 1.362(6) .
C11 C12 1.375(6) .
C11 H11 0.9300 .
C12 C13 1.384(8) .
C12 H12 0.9300 .
C13 C14 1.379(8) .
C13 H13 0.9300 .
C14 C15 1.395(6) .
C14 H14 0.9300 .
C15 C16 1.482(7) .
C16 C17 1.391(7) .
C17 C18 1.378(7) .
C17 H17 0.9300 .
C18 C19 1.381(7) .
C18 H18 0.9300 .
C19 C20 1.386(7) .
C19 H19 0.9300 .
C20 C21 1.486(6) .
C21 C22 1.381(6) .
C22 C23 1.379(7) .
C22 H22 0.9300 .
C23 C24 1.387(8) .
C23 H23 0.9300 .
C24 C25 1.390(7) .
C24 H24 0.9300 .
C25 H25 0.9300 .
O31 C31 1.243(6) .
C31 N31 1.315(6) .
C31 H31 0.9300 .
N31 C32 1.450(6) .
N31 C33 1.458(6) .
C32 H32A 0.9600 .
C32 H32B 0.9600 .
C32 H32C 0.9600 .
C33 H33A 0.9600 .
C33 H33B 0.9600 .
C33 H33C 0.9600 .
O41 C42 1.241(6) .
C42 N43 1.303(6) .
C42 H42 0.9300 .
N43 C44 1.456(7) .
N43 C45 1.460(6) .
C44 H44A 0.9600 .
C44 H44B 0.9600 .
C44 H44C 0.9600 .
C45 H45A 0.9600 .
C45 H45B 0.9600 .
C45 H45C 0.9600 .
O51 C52B 1.225(18) .
O51 C52A 1.235(8) .
C52A N53A 1.324(9) .
C52A H52A 0.9300 .
N53A C54A 1.449(12) .
N53A C55A 1.468(11) .
C54A H54A 0.9600 .
C54A H54B 0.9600 .
C54A H54C 0.9600 .
C55A H55A 0.9600 .
C55A H55B 0.9600 .
C55A H55C 0.9600 .
C52B N53B 1.333(15) .
N53B C54B 1.437(13) .
N53B C55B 1.472(16) .
O61 C62 1.219(7) .
C62 N63 1.284(8) .
C62 H62 0.9300 .
N63 C65 1.384(12) .
N63 C64 1.443(9) .
C64 H64A 0.9600 .
C64 H64B 0.9600 .
C64 H64C 0.9600 .
C65 H65A 0.9600 .
C65 H65B 0.9600 .
C65 H65C 0.9600 .
O71 C72 1.377(10) .
O71 H71 0.8200 .
C72 C73 1.440(9) .
C72 H72A 0.9700 .
C72 H72B 0.9700 .
C73 H73A 0.9600 .
C73 H73B 0.9600 .
C73 H73C 0.9600 .
